data_4073166
loop_
_publ_author_name
'Doherty, Simon'
'Knight, Julian G.'
'Bell, Adam L.'
'Harrington, Ross W.'
'Clegg, William'

_publ_section_title
;
 Asymmetric Hydrogenation of Ketones with Ruthenium Complexes ofrac- and
 Enantiopure (S,S)-1,2-Bis((diphenylphosphino)methyl)cyclohexane:&#x00A0;
 A Comparative Study withrac- and (R)-BINAP
;
_journal_issue 9
_journal_name_full Organometallics
_journal_page_first 2465
_journal_paper_doi 10.1021/om070129i
_journal_volume 26
_journal_year 2007
_chemical_absolute_configuration ad
_chemical_formula_moiety 'C46 H50 Cl2 N2 P2 Ru, 2 C7 H8'
_chemical_formula_sum 'C58 H66 Cl2 N2 P2 Ru'
_chemical_formula_weight 1025.04
_chemical_name_systematic
;
 ?
;
_space_group_IT_number 19
_symmetry_cell_setting orthorhombic
_symmetry_space_group_name_Hall 'P 2ac 2ab'
_symmetry_space_group_name_H-M 'P 21 21 21'
_atom_sites_solution_hydrogens geom
_atom_sites_solution_primary direct
_atom_sites_solution_secondary difmap
_audit_creation_method SHELXL-97
_cell_angle_alpha 90.00
_cell_angle_beta 90.00
_cell_angle_gamma 90.00
_cell_formula_units_Z 4
_cell_length_a 15.390(3)
_cell_length_b 16.690(5)
_cell_length_c 21.375(7)
_cell_measurement_reflns_used 201
_cell_measurement_temperature 150(2)
_cell_measurement_theta_max 27.50
_cell_measurement_theta_min 2.50
_cell_volume 5490(3)
_computing_cell_refinement EvalCCD
_computing_data_collection 'Nonius COLLECT'
_computing_data_reduction 'local programs'
_computing_molecular_graphics 'Bruker SHELXTL'
_computing_publication_material 'Bruker SHELXTL and local programs'
_computing_structure_refinement 'Bruker SHELXTL'
_computing_structure_solution 'Bruker SHELXTL'
_diffrn_ambient_temperature 150(2)
_diffrn_measured_fraction_theta_full 0.993
_diffrn_measured_fraction_theta_max 0.994
_diffrn_measurement_device_type 'Nonius KappaCCD diffractometer'
_diffrn_measurement_method '\f and \w scans'
_diffrn_radiation_monochromator graphite
_diffrn_radiation_source 'sealed tube'
_diffrn_radiation_type MoK\a
_diffrn_radiation_wavelength 0.71073
_diffrn_reflns_av_R_equivalents 0.0569
_diffrn_reflns_av_sigmaI/netI 0.0449
_diffrn_reflns_limit_h_max 19
_diffrn_reflns_limit_h_min -19
_diffrn_reflns_limit_k_max 20
_diffrn_reflns_limit_k_min -21
_diffrn_reflns_limit_l_max 27
_diffrn_reflns_limit_l_min -27
_diffrn_reflns_number 91483
_diffrn_reflns_theta_full 26.00
_diffrn_reflns_theta_max 27.52
_diffrn_reflns_theta_min 4.04
_diffrn_standards_number 0
_exptl_absorpt_coefficient_mu 0.478
_exptl_absorpt_correction_T_max 0.954
_exptl_absorpt_correction_T_min 0.862
_exptl_absorpt_correction_type multi-scan
_exptl_absorpt_process_details SADABS
_exptl_crystal_colour orange
_exptl_crystal_density_diffrn 1.240
_exptl_crystal_density_method 'not measured'
_exptl_crystal_description block
_exptl_crystal_F_000 2144
_exptl_crystal_size_max 0.32
_exptl_crystal_size_mid 0.10
_exptl_crystal_size_min 0.10
_platon_squeeze_details
;
;
_refine_diff_density_max 0.390
_refine_diff_density_min -0.938
_refine_diff_density_rms 0.095
_refine_ls_abs_structure_details 'Flack H D (1983), Acta Cryst. A39, 876-881'
_refine_ls_abs_structure_Flack 0.01(2)
_refine_ls_extinction_method none
_refine_ls_goodness_of_fit_ref 1.107
_refine_ls_hydrogen_treatment constr
_refine_ls_matrix_type full
_refine_ls_number_parameters 478
_refine_ls_number_reflns 12570
_refine_ls_number_restraints 0
_refine_ls_restrained_S_all 1.107
_refine_ls_R_factor_all 0.0511
_refine_ls_R_factor_gt 0.0413
_refine_ls_shift/su_max 0.003
_refine_ls_shift/su_mean 0.000
_refine_ls_structure_factor_coef Fsqd
_refine_ls_weighting_details 'calc w=1/[\s^2^(Fo^2^)+(0.0711P)^2^+0.6104P] where P=(Fo^2^+2Fc^2^)/3'
_refine_ls_weighting_scheme calc
_refine_ls_wR_factor_gt 0.1092
_refine_ls_wR_factor_ref 0.1132
_reflns_number_gt 11072
_reflns_number_total 12570
_reflns_threshold_expression I>2\s(I)
_cod_data_source_file om070129isi20070209_122746.cif
_cod_data_source_block sd204
_cod_database_code 4073166

loop_
_symmetry_equiv_pos_as_xyz
'x, y, z'
'-x+1/2, -y, z+1/2'
'-x, y+1/2, -z+1/2'
'x+1/2, -y+1/2, -z'

loop_
_atom_site_label
_atom_site_type_symbol
_atom_site_fract_x
_atom_site_fract_y
_atom_site_fract_z
_atom_site_U_iso_or_equiv
_atom_site_adp_type
_atom_site_occupancy
_atom_site_symmetry_multiplicity
_atom_site_calc_flag
_atom_site_refinement_flags
Ru1 Ru 0.597905(16) 0.662872(16) 0.850858(11) 0.01478(7) Uani 1 1 d .
Cl1 Cl 0.55337(5) 0.77096(5) 0.92169(4) 0.02022(17) Uani 1 1 d .
Cl2 Cl 0.61971(5) 0.76425(5) 0.76441(4) 0.02105(18) Uani 1 1 d .
P1 P 0.46259(6) 0.63131(5) 0.81518(4) 0.01725(18) Uani 1 1 d .
P2 P 0.58647(6) 0.57592(5) 0.93170(4) 0.01741(18) Uani 1 1 d .
N1 N 0.66976(18) 0.58612(18) 0.78952(13) 0.0194(6) Uani 1 1 d .
H1A H 0.6723 0.5354 0.8062 0.023 Uiso 1 1 calc R
H1B H 0.6421 0.5831 0.7514 0.023 Uiso 1 1 calc R
N2 N 0.72983(18) 0.69973(18) 0.87248(13) 0.0202(6) Uani 1 1 d .
H2A H 0.7396 0.7501 0.8565 0.024 Uiso 1 1 calc R
H2B H 0.7368 0.7022 0.9152 0.024 Uiso 1 1 calc R
C1 C 0.5037(2) 0.5970(2) 0.99227(16) 0.0218(8) Uani 1 1 d .
H1C H 0.5246 0.5719 1.0314 0.026 Uiso 1 1 calc R
H1D H 0.5043 0.6556 0.9993 0.026 Uiso 1 1 calc R
C2 C 0.4074(2) 0.5723(2) 0.98472(15) 0.0244(7) Uani 1 1 d .
H2 H 0.4044 0.5126 0.9817 0.029 Uiso 1 1 calc R
C3 C 0.3599(2) 0.6084(2) 0.92745(16) 0.0233(7) Uani 1 1 d .
H3 H 0.3713 0.6674 0.9259 0.028 Uiso 1 1 calc R
C4 C 0.3893(2) 0.5697(2) 0.86421(15) 0.0222(7) Uani 1 1 d .
H4A H 0.3367 0.5570 0.8394 0.027 Uiso 1 1 calc R
H4B H 0.4189 0.5184 0.8736 0.027 Uiso 1 1 calc R
C5 C 0.3627(3) 0.5989(3) 1.04715(18) 0.0350(10) Uani 1 1 d .
H5A H 0.3915 0.5715 1.0826 0.042 Uiso 1 1 calc R
H5B H 0.3710 0.6573 1.0527 0.042 Uiso 1 1 calc R
C6 C 0.2664(3) 0.5802(3) 1.04868(19) 0.0394(10) Uani 1 1 d .
H6A H 0.2577 0.5215 1.0465 0.047 Uiso 1 1 calc R
H6B H 0.2412 0.5996 1.0885 0.047 Uiso 1 1 calc R
C7 C 0.2208(3) 0.6200(3) 0.9943(2) 0.0386(10) Uani 1 1 d .
H7A H 0.2246 0.6790 0.9987 0.046 Uiso 1 1 calc R
H7B H 0.1587 0.6048 0.9943 0.046 Uiso 1 1 calc R
C8 C 0.2629(2) 0.5943(3) 0.93250(19) 0.0340(9) Uani 1 1 d .
H8A H 0.2516 0.5365 0.9263 0.041 Uiso 1 1 calc R
H8B H 0.2339 0.6235 0.8980 0.041 Uiso 1 1 calc R
C9 C 0.5727(2) 0.4660(2) 0.92171(15) 0.0212(7) Uani 1 1 d .
C10 C 0.5684(3) 0.4170(2) 0.97542(18) 0.0380(10) Uani 1 1 d .
H10 H 0.5736 0.4403 1.0158 0.046 Uiso 1 1 calc R
C11 C 0.5565(4) 0.3355(3) 0.9696(2) 0.0665(17) Uani 1 1 d .
H11 H 0.5573 0.3026 1.0059 0.080 Uiso 1 1 calc R
C12 C 0.5433(5) 0.3006(3) 0.9107(2) 0.0684(19) Uani 1 1 d .
H12 H 0.5332 0.2447 0.9071 0.082 Uiso 1 1 calc R
C13 C 0.5452(3) 0.3494(2) 0.8567(2) 0.0470(12) Uani 1 1 d .
H13 H 0.5352 0.3270 0.8165 0.056 Uiso 1 1 calc R
C14 C 0.5618(2) 0.4308(2) 0.86337(16) 0.0261(8) Uani 1 1 d .
H14 H 0.5658 0.4633 0.8270 0.031 Uiso 1 1 calc R
C15 C 0.6854(2) 0.5786(2) 0.98139(16) 0.0223(7) Uani 1 1 d .
C16 C 0.7487(2) 0.5194(2) 0.97960(16) 0.0264(8) Uani 1 1 d .
H16 H 0.7409 0.4732 0.9542 0.032 Uiso 1 1 calc R
C17 C 0.8241(3) 0.5283(3) 1.01558(18) 0.0326(9) Uani 1 1 d .
H17 H 0.8675 0.4879 1.0140 0.039 Uiso 1 1 calc R
C18 C 0.8368(3) 0.5942(3) 1.05313(18) 0.0346(10) Uani 1 1 d .
H18 H 0.8879 0.5987 1.0778 0.041 Uiso 1 1 calc R
C19 C 0.7750(2) 0.6535(3) 1.05463(17) 0.0298(9) Uani 1 1 d .
H19 H 0.7841 0.6997 1.0797 0.036 Uiso 1 1 calc R
C20 C 0.6993(2) 0.6463(2) 1.01975(16) 0.0243(8) Uani 1 1 d .
H20 H 0.6566 0.6873 1.0217 0.029 Uiso 1 1 calc R
C21 C 0.3880(2) 0.7148(2) 0.79307(15) 0.0214(7) Uani 1 1 d .
C22 C 0.4072(3) 0.7934(2) 0.80610(15) 0.0264(8) Uani 1 1 d .
H22 H 0.4603 0.8066 0.8263 0.032 Uiso 1 1 calc R
C23 C 0.3483(3) 0.8548(3) 0.78962(17) 0.0345(10) Uani 1 1 d .
H23 H 0.3619 0.9089 0.7994 0.041 Uiso 1 1 calc R
C24 C 0.2721(3) 0.8374(3) 0.75978(19) 0.0427(11) Uani 1 1 d .
H24 H 0.2337 0.8792 0.7476 0.051 Uiso 1 1 calc R
C25 C 0.2509(3) 0.7566(3) 0.7472(2) 0.0471(12) Uani 1 1 d .
H25 H 0.1972 0.7435 0.7278 0.057 Uiso 1 1 calc R
C26 C 0.3098(3) 0.6957(3) 0.7635(2) 0.0401(10) Uani 1 1 d .
H26 H 0.2963 0.6414 0.7544 0.048 Uiso 1 1 calc R
C27 C 0.4630(2) 0.5751(2) 0.74034(16) 0.0212(7) Uani 1 1 d .
C28 C 0.4293(2) 0.4971(2) 0.73336(17) 0.0260(8) Uani 1 1 d .
H28 H 0.4057 0.4700 0.7686 0.031 Uiso 1 1 calc R
C29 C 0.4303(3) 0.4590(2) 0.67495(18) 0.0281(8) Uani 1 1 d .
H29 H 0.4085 0.4060 0.6710 0.034 Uiso 1 1 calc R
C30 C 0.4629(3) 0.4984(2) 0.62275(18) 0.0305(9) Uani 1 1 d .
H30 H 0.4613 0.4735 0.5828 0.037 Uiso 1 1 calc R
C31 C 0.4989(3) 0.5768(3) 0.62966(17) 0.0321(9) Uani 1 1 d .
H31 H 0.5227 0.6036 0.5944 0.039 Uiso 1 1 calc R
C32 C 0.4993(2) 0.6136(2) 0.68767(18) 0.0265(8) Uani 1 1 d .
H32 H 0.5242 0.6653 0.6921 0.032 Uiso 1 1 calc R
C33 C 0.7608(2) 0.6181(2) 0.78049(14) 0.0181(7) Uani 1 1 d .
H33 H 0.7564 0.6680 0.7548 0.022 Uiso 1 1 calc R
C34 C 0.7951(2) 0.6421(2) 0.84536(15) 0.0189(7) Uani 1 1 d .
H34 H 0.7956 0.5930 0.8722 0.023 Uiso 1 1 calc R
C35 C 0.8159(2) 0.5591(2) 0.74468(16) 0.0207(7) Uani 1 1 d .
C36 C 0.8005(3) 0.5507(2) 0.67982(17) 0.0270(8) Uani 1 1 d .
H36 H 0.7576 0.5829 0.6601 0.032 Uiso 1 1 calc R
C37 C 0.8476(3) 0.4957(3) 0.6446(2) 0.0354(9) Uani 1 1 d .
H37 H 0.8350 0.4891 0.6014 0.043 Uiso 1 1 calc R
C38 C 0.9139(3) 0.4496(3) 0.67265(19) 0.0364(10) Uani 1 1 d .
H38 H 0.9473 0.4135 0.6482 0.044 Uiso 1 1 calc R
C39 C 0.9300(3) 0.4575(3) 0.7362(2) 0.0354(10) Uani 1 1 d .
H39 H 0.9740 0.4260 0.7555 0.042 Uiso 1 1 calc R
C40 C 0.8811(2) 0.5123(2) 0.77232(17) 0.0272(8) Uani 1 1 d .
H40A H 0.8926 0.5176 0.8158 0.033 Uiso 1 1 calc R
C41 C 0.8865(2) 0.6776(2) 0.84577(15) 0.0212(7) Uani 1 1 d .
C42 C 0.9349(2) 0.6715(3) 0.90051(17) 0.0272(8) Uani 1 1 d .
H42A H 0.9104 0.6454 0.9359 0.033 Uiso 1 1 calc R
C43 C 1.0198(3) 0.7033(3) 0.9045(2) 0.0362(10) Uani 1 1 d .
H43A H 1.0519 0.7000 0.9424 0.043 Uiso 1 1 calc R
C44 C 1.0553(2) 0.7396(2) 0.8517(2) 0.0359(9) Uani 1 1 d .
H44A H 1.1133 0.7590 0.8530 0.043 Uiso 1 1 calc R
C45 C 1.0079(3) 0.7476(3) 0.7983(2) 0.0392(10) Uani 1 1 d .
H45A H 1.0328 0.7734 0.7630 0.047 Uiso 1 1 calc R
C46 C 0.9233(3) 0.7182(3) 0.79495(19) 0.0355(10) Uani 1 1 d .
H46A H 0.8902 0.7258 0.7579 0.043 Uiso 1 1 calc R

loop_
_atom_site_aniso_label
_atom_site_aniso_U_11
_atom_site_aniso_U_22
_atom_site_aniso_U_33
_atom_site_aniso_U_23
_atom_site_aniso_U_13
_atom_site_aniso_U_12
Ru1 0.01384(12) 0.01650(13) 0.01399(11) -0.00140(10) -0.00078(10) 0.00045(11)
Cl1 0.0254(4) 0.0192(4) 0.0160(4) -0.0037(3) -0.0023(3) 0.0041(3)
Cl2 0.0232(4) 0.0198(4) 0.0201(4) 0.0019(3) 0.0008(3) 0.0006(3)
P1 0.0151(4) 0.0203(4) 0.0164(4) 0.0001(3) -0.0008(3) 0.0012(3)
P2 0.0175(4) 0.0199(4) 0.0148(4) -0.0008(3) -0.0016(3) 0.0006(4)
N1 0.0172(14) 0.0214(15) 0.0196(14) -0.0025(12) 0.0008(11) -0.0007(12)
N2 0.0199(15) 0.0225(15) 0.0181(13) -0.0025(11) 0.0002(11) -0.0016(12)
C1 0.0218(18) 0.027(2) 0.0163(16) 0.0006(14) 0.0020(13) 0.0008(15)
C2 0.0243(18) 0.0296(19) 0.0193(15) -0.0002(14) 0.0052(14) -0.0036(17)
C3 0.0182(17) 0.026(2) 0.0256(18) 0.0018(15) 0.0034(14) -0.0011(15)
C4 0.0161(17) 0.0293(19) 0.0213(17) 0.0027(13) -0.0019(12) -0.0028(14)
C5 0.032(2) 0.045(3) 0.028(2) -0.0017(18) 0.0076(17) -0.008(2)
C6 0.030(2) 0.056(3) 0.033(2) 0.001(2) 0.0147(17) 0.000(2)
C7 0.027(2) 0.048(3) 0.041(2) 0.002(2) 0.0103(18) 0.004(2)
C8 0.0205(19) 0.048(3) 0.033(2) 0.0023(19) 0.0049(16) 0.0016(18)
C9 0.0230(18) 0.0214(18) 0.0191(16) 0.0015(13) -0.0016(13) -0.0008(14)
C10 0.064(3) 0.028(2) 0.0222(19) 0.0023(16) -0.0008(18) -0.009(2)
C11 0.127(5) 0.038(3) 0.035(2) 0.014(2) 0.004(3) -0.021(3)
C12 0.142(6) 0.028(3) 0.035(3) -0.003(2) 0.011(3) -0.031(3)
C13 0.076(3) 0.030(2) 0.035(2) -0.014(2) 0.009(2) -0.019(2)
C14 0.0301(19) 0.027(2) 0.0214(18) 0.0015(14) 0.0038(14) -0.0018(16)
C15 0.0219(17) 0.027(2) 0.0176(16) 0.0051(14) -0.0013(13) -0.0009(15)
C16 0.0227(19) 0.034(2) 0.0229(18) -0.0011(15) -0.0016(14) 0.0085(17)
C17 0.024(2) 0.042(3) 0.031(2) 0.0049(18) -0.0025(16) 0.0101(18)
C18 0.0213(19) 0.058(3) 0.0240(19) 0.0073(19) -0.0065(15) -0.0010(19)
C19 0.030(2) 0.035(2) 0.0248(18) -0.0003(17) -0.0039(14) -0.0073(19)
C20 0.0273(19) 0.027(2) 0.0184(16) 0.0015(14) -0.0024(14) 0.0007(15)
C21 0.0184(18) 0.0281(19) 0.0179(15) 0.0029(13) 0.0015(13) 0.0077(14)
C22 0.030(2) 0.030(2) 0.0186(16) 0.0024(14) 0.0055(16) 0.0094(18)
C23 0.047(2) 0.032(2) 0.0244(19) 0.0029(16) 0.0044(17) 0.0154(19)
C24 0.036(2) 0.055(3) 0.037(2) 0.012(2) 0.0042(18) 0.025(2)
C25 0.025(2) 0.067(4) 0.050(3) 0.009(2) -0.0082(19) 0.013(2)
C26 0.028(2) 0.045(3) 0.047(3) 0.001(2) -0.0079(19) 0.0066(19)
C27 0.0189(17) 0.0238(19) 0.0210(16) -0.0015(14) -0.0031(13) 0.0049(15)
C28 0.0264(19) 0.030(2) 0.0217(17) -0.0009(15) -0.0072(14) -0.0039(15)
C29 0.031(2) 0.023(2) 0.0307(19) -0.0058(16) -0.0090(15) 0.0004(16)
C30 0.033(2) 0.032(2) 0.0260(18) -0.0064(16) -0.0055(16) 0.0064(18)
C31 0.044(2) 0.031(2) 0.0213(18) -0.0012(15) 0.0057(16) -0.0006(19)
C32 0.029(2) 0.022(2) 0.0290(19) -0.0002(15) 0.0000(15) -0.0019(16)
C33 0.0174(16) 0.0220(18) 0.0149(15) -0.0011(13) -0.0006(12) -0.0041(14)
C34 0.0149(15) 0.0226(18) 0.0192(16) -0.0027(13) -0.0010(13) -0.0026(13)
C35 0.0129(16) 0.0262(19) 0.0231(17) -0.0044(14) 0.0051(13) -0.0040(14)
C36 0.027(2) 0.033(2) 0.0212(18) -0.0041(16) -0.0008(15) 0.0008(16)
C37 0.039(2) 0.044(2) 0.0231(18) -0.0090(18) 0.0070(18) -0.0084(19)
C38 0.033(2) 0.034(2) 0.042(2) -0.0165(18) 0.0154(18) -0.0021(19)
C39 0.023(2) 0.031(2) 0.052(3) -0.008(2) 0.0008(18) 0.0016(16)
C40 0.023(2) 0.033(2) 0.0255(18) -0.0079(15) -0.0021(14) -0.0003(16)
C41 0.0209(17) 0.0210(18) 0.0217(16) -0.0040(13) 0.0015(13) 0.0004(13)
C42 0.0212(17) 0.035(2) 0.0252(17) -0.0019(16) -0.0021(13) -0.0081(17)
C43 0.022(2) 0.048(3) 0.038(2) -0.007(2) -0.0079(17) -0.0061(19)
C44 0.0219(18) 0.038(2) 0.048(2) -0.011(2) -0.0002(19) -0.0122(17)
C45 0.034(2) 0.040(3) 0.044(2) 0.002(2) 0.0033(18) -0.017(2)
C46 0.035(2) 0.041(2) 0.030(2) 0.0047(17) -0.0054(16) -0.0139(19)

loop_
_atom_type_symbol
_atom_type_description
_atom_type_scat_dispersion_real
_atom_type_scat_dispersion_imag
_atom_type_scat_source
C C 0.0033 0.0016 'International Tables Vol C Tables 4.2.6.8 and 6.1.1.4'
H H 0.0000 0.0000 'International Tables Vol C Tables 4.2.6.8 and 6.1.1.4'
N N 0.0061 0.0033 'International Tables Vol C Tables 4.2.6.8 and 6.1.1.4'
P P 0.1023 0.0942 'International Tables Vol C Tables 4.2.6.8 and 6.1.1.4'
Cl Cl 0.1484 0.1585 'International Tables Vol C Tables 4.2.6.8 and 6.1.1.4'
Ru Ru -1.2594 0.8363 'International Tables Vol C Tables 4.2.6.8 and 6.1.1.4'

loop_
_geom_angle_atom_site_label_1
_geom_angle_atom_site_label_2
_geom_angle_atom_site_label_3
_geom_angle
Cl1 Ru1 Cl2 89.77(4)
Cl1 Ru1 P1 96.96(3)
Cl1 Ru1 P2 88.77(4)
Cl1 Ru1 N1 164.25(8)
Cl1 Ru1 N2 85.50(8)
Cl2 Ru1 P1 91.80(3)
Cl2 Ru1 P2 176.00(3)
Cl2 Ru1 N1 83.35(8)
Cl2 Ru1 N2 80.90(8)
P1 Ru1 P2 92.07(3)
P1 Ru1 N1 97.40(8)
P1 Ru1 N2 172.31(8)
P2 Ru1 N1 97.13(8)
P2 Ru1 N2 95.27(8)
N1 Ru1 N2 79.44(11)
Ru1 P1 C4 119.71(11)
Ru1 P1 C21 118.31(12)
Ru1 P1 C27 113.71(11)
C4 P1 C21 100.55(16)
C4 P1 C27 102.11(16)
C21 P1 C27 99.27(15)
Ru1 P2 C1 117.78(12)
Ru1 P2 C9 123.63(11)
Ru1 P2 C15 110.94(12)
C1 P2 C9 100.91(17)
C1 P2 C15 99.18(16)
C9 P2 C15 100.57(16)
Ru1 N1 H1A 109.6
Ru1 N1 H1B 109.6
Ru1 N1 C33 110.2(2)
H1A N1 H1B 108.1
H1A N1 C33 109.6
H1B N1 C33 109.6
Ru1 N2 H2A 109.4
Ru1 N2 H2B 109.4
Ru1 N2 C34 111.12(19)
H2A N2 H2B 108.0
H2A N2 C34 109.4
H2B N2 C34 109.4
P2 C1 H1C 106.7
P2 C1 H1D 106.7
P2 C1 C2 122.4(2)
H1C C1 H1D 106.6
H1C C1 C2 106.7
H1D C1 C2 106.7
C1 C2 H2 108.5
C1 C2 C3 115.5(3)
C1 C2 C5 104.8(3)
H2 C2 C3 108.5
H2 C2 C5 108.5
C3 C2 C5 110.9(3)
C2 C3 H3 109.1
C2 C3 C4 112.7(3)
C2 C3 C8 110.4(3)
H3 C3 C4 109.1
H3 C3 C8 109.1
C4 C3 C8 106.4(3)
P1 C4 C3 115.8(2)
P1 C4 H4A 108.3
P1 C4 H4B 108.3
C3 C4 H4A 108.3
C3 C4 H4B 108.3
H4A C4 H4B 107.4
C2 C5 H5A 109.0
C2 C5 H5B 109.0
C2 C5 C6 112.9(3)
H5A C5 H5B 107.8
H5A C5 C6 109.0
H5B C5 C6 109.0
C5 C6 H6A 109.6
C5 C6 H6B 109.6
C5 C6 C7 110.3(4)
H6A C6 H6B 108.1
H6A C6 C7 109.6
H6B C6 C7 109.6
C6 C7 H7A 109.6
C6 C7 H7B 109.6
C6 C7 C8 110.1(3)
H7A C7 H7B 108.2
H7A C7 C8 109.6
H7B C7 C8 109.6
C3 C8 C7 115.7(3)
C3 C8 H8A 108.4
C3 C8 H8B 108.4
C7 C8 H8A 108.4
C7 C8 H8B 108.4
H8A C8 H8B 107.4
P2 C9 C10 119.0(3)
P2 C9 C14 122.3(3)
C10 C9 C14 118.6(3)
C9 C10 H10 119.8
C9 C10 C11 120.4(4)
H10 C10 C11 119.8
C10 C11 H11 119.7
C10 C11 C12 120.6(4)
H11 C11 C12 119.7
C11 C12 H12 120.3
C11 C12 C13 119.5(4)
H12 C12 C13 120.3
C12 C13 H13 120.6
C12 C13 C14 118.9(4)
H13 C13 C14 120.6
C9 C14 C13 121.9(4)
C9 C14 H14 119.0
C13 C14 H14 119.0
P2 C15 C16 122.8(3)
P2 C15 C20 118.5(3)
C16 C15 C20 118.6(3)
C15 C16 H16 120.3
C15 C16 C17 119.4(4)
H16 C16 C17 120.3
C16 C17 H17 119.2
C16 C17 C18 121.6(4)
H17 C17 C18 119.2
C17 C18 H18 120.3
C17 C18 C19 119.4(4)
H18 C18 C19 120.3
C18 C19 H19 119.8
C18 C19 C20 120.4(4)
H19 C19 C20 119.8
C15 C20 C19 120.6(4)
C15 C20 H20 119.7
C19 C20 H20 119.7
P1 C21 C22 122.0(3)
P1 C21 C26 118.4(3)
C22 C21 C26 119.7(4)
C21 C22 H22 119.9
C21 C22 C23 120.3(4)
H22 C22 C23 119.9
C22 C23 H23 119.6
C22 C23 C24 120.9(4)
H23 C23 C24 119.6
C23 C24 H24 120.4
C23 C24 C25 119.3(4)
H24 C24 C25 120.4
C24 C25 H25 120.2
C24 C25 C26 119.6(4)
H25 C25 C26 120.2
C21 C26 C25 120.2(4)
C21 C26 H26 119.9
C25 C26 H26 119.9
P1 C27 C28 123.8(3)
P1 C27 C32 117.4(3)
C28 C27 C32 118.8(3)
C27 C28 H28 119.7
C27 C28 C29 120.6(4)
H28 C28 C29 119.7
C28 C29 H29 119.8
C28 C29 C30 120.3(4)
H29 C29 C30 119.8
C29 C30 H30 120.3
C29 C30 C31 119.4(3)
H30 C30 C31 120.3
C30 C31 H31 120.0
C30 C31 C32 120.0(4)
H31 C31 C32 120.0
C27 C32 C31 120.8(4)
C27 C32 H32 119.6
C31 C32 H32 119.6
N1 C33 H33 107.6
N1 C33 C34 107.2(2)
N1 C33 C35 110.8(3)
H33 C33 C34 107.6
H33 C33 C35 107.6
C34 C33 C35 115.8(3)
N2 C34 C33 106.5(3)
N2 C34 H34 107.9
N2 C34 C41 111.3(3)
C33 C34 H34 107.9
C33 C34 C41 115.0(3)
H34 C34 C41 107.9
C33 C35 C36 118.0(3)
C33 C35 C40 123.5(3)
C36 C35 C40 118.5(3)
C35 C36 H36 119.7
C35 C36 C37 120.7(4)
H36 C36 C37 119.7
C36 C37 H37 119.8
C36 C37 C38 120.3(4)
H37 C37 C38 119.8
C37 C38 H38 120.2
C37 C38 C39 119.6(4)
H38 C38 C39 120.2
C38 C39 H39 120.0
C38 C39 C40 120.0(4)
H39 C39 C40 120.0
C35 C40 C39 120.8(3)
C35 C40 H40A 119.6
C39 C40 H40A 119.6
C34 C41 C42 118.0(3)
C34 C41 C46 123.8(3)
C42 C41 C46 118.2(3)
C41 C42 H42A 119.4
C41 C42 C43 121.2(4)
H42A C42 C43 119.4
C42 C43 H43A 120.7
C42 C43 C44 118.5(4)
H43A C43 C44 120.7
C43 C44 H44A 119.6
C43 C44 C45 120.8(4)
H44A C44 C45 119.6
C44 C45 H45A 119.7
C44 C45 C46 120.7(4)
H45A C45 C46 119.7
C41 C46 C45 120.5(4)
C41 C46 H46A 119.8
C45 C46 H46A 119.8

loop_
_geom_bond_atom_site_label_1
_geom_bond_atom_site_label_2
_geom_bond_distance
Ru1 Cl1 2.4528(10)
Ru1 Cl2 2.5278(10)
Ru1 P1 2.2794(10)
Ru1 P2 2.2634(10)
Ru1 N1 2.141(3)
Ru1 N2 2.171(3)
P1 C4 1.851(3)
P1 C21 1.866(3)
P1 C27 1.854(4)
P2 C1 1.850(3)
P2 C9 1.858(4)
P2 C15 1.857(4)
N1 H1A 0.920
N1 H1B 0.920
N1 C33 1.511(4)
N2 H2A 0.920
N2 H2B 0.920
N2 C34 1.507(4)
C1 H1C 0.990
C1 H1D 0.990
C1 C2 1.547(5)
C2 H2 1.000
C2 C3 1.548(5)
C2 C5 1.565(5)
C3 H3 1.000
C3 C4 1.565(5)
C3 C8 1.516(5)
C4 H4A 0.990
C4 H4B 0.990
C5 H5A 0.990
C5 H5B 0.990
C5 C6 1.515(6)
C6 H6A 0.990
C6 H6B 0.990
C6 C7 1.512(6)
C7 H7A 0.990
C7 H7B 0.990
C7 C8 1.532(5)
C8 H8A 0.990
C8 H8B 0.990
C9 C10 1.412(5)
C9 C14 1.389(5)
C10 H10 0.950
C10 C11 1.377(7)
C11 H11 0.950
C11 C12 1.403(7)
C12 H12 0.950
C12 C13 1.413(7)
C13 H13 0.950
C13 C14 1.389(5)
C14 H14 0.950
C15 C16 1.389(5)
C15 C20 1.412(5)
C16 H16 0.950
C16 C17 1.400(5)
C17 H17 0.950
C17 C18 1.376(6)
C18 H18 0.950
C18 C19 1.373(6)
C19 H19 0.950
C19 C20 1.388(5)
C20 H20 0.950
C21 C22 1.374(5)
C21 C26 1.396(5)
C22 H22 0.950
C22 C23 1.413(5)
C23 H23 0.950
C23 C24 1.367(6)
C24 H24 0.950
C24 C25 1.414(7)
C25 H25 0.950
C25 C26 1.406(6)
C26 H26 0.950
C27 C28 1.411(5)
C27 C32 1.411(5)
C28 H28 0.950
C28 C29 1.401(5)
C29 H29 0.950
C29 C30 1.389(5)
C30 H30 0.950
C30 C31 1.427(6)
C31 H31 0.950
C31 C32 1.384(5)
C32 H32 0.950
C33 H33 1.000
C33 C34 1.537(4)
C33 C35 1.508(5)
C34 H34 1.000
C34 C41 1.527(4)
C35 C36 1.413(5)
C35 C40 1.402(5)
C36 H36 0.950
C36 C37 1.391(5)
C37 H37 0.950
C37 C38 1.412(6)
C38 H38 0.950
C38 C39 1.387(6)
C39 H39 0.950
C39 C40 1.415(5)
C40 H40A 0.950
C41 C42 1.390(5)
C41 C46 1.400(5)
C42 H42A 0.950
C42 C43 1.413(5)
C43 H43A 0.950
C43 C44 1.393(6)
C44 H44A 0.950
C44 C45 1.360(6)
C45 H45A 0.950
C45 C46 1.394(6)
C46 H46A 0.950

loop_
_geom_torsion_atom_site_label_1
_geom_torsion_atom_site_label_2
_geom_torsion_atom_site_label_3
_geom_torsion_atom_site_label_4
_geom_torsion
Cl1 Ru1 P1 C4 -78.54(14)
Cl1 Ru1 P1 C21 44.61(12)
Cl1 Ru1 P1 C27 160.49(13)
Cl2 Ru1 P1 C4 -168.53(14)
Cl2 Ru1 P1 C21 -45.38(12)
Cl2 Ru1 P1 C27 70.51(13)
P2 Ru1 P1 C4 10.47(14)
P2 Ru1 P1 C21 133.63(12)
P2 Ru1 P1 C27 -110.49(13)
N1 Ru1 P1 C4 107.94(16)
N1 Ru1 P1 C21 -128.91(14)
N1 Ru1 P1 C27 -13.03(15)
N2 Ru1 P1 C4 173.2(6)
N2 Ru1 P1 C21 -63.7(6)
N2 Ru1 P1 C27 52.2(6)
Cl1 Ru1 P2 C1 31.52(13)
Cl1 Ru1 P2 C9 158.91(14)
Cl1 Ru1 P2 C15 -81.73(13)
Cl2 Ru1 P2 C1 100.2(5)
Cl2 Ru1 P2 C9 -132.4(4)
Cl2 Ru1 P2 C15 -13.1(5)
P1 Ru1 P2 C1 -65.41(13)
P1 Ru1 P2 C9 61.98(14)
P1 Ru1 P2 C15 -178.65(13)
N1 Ru1 P2 C1 -163.13(15)
N1 Ru1 P2 C9 -35.74(16)
N1 Ru1 P2 C15 83.63(15)
N2 Ru1 P2 C1 116.88(15)
N2 Ru1 P2 C9 -115.72(16)
N2 Ru1 P2 C15 3.64(15)
Cl1 Ru1 N1 C33 -0.9(4)
Cl2 Ru1 N1 C33 63.7(2)
P1 Ru1 N1 C33 154.68(19)
P2 Ru1 N1 C33 -112.3(2)
N2 Ru1 N1 C33 -18.2(2)
Cl1 Ru1 N2 C34 172.3(2)
Cl2 Ru1 N2 C34 -97.2(2)
P1 Ru1 N2 C34 -78.6(7)
P2 Ru1 N2 C34 84.0(2)
N1 Ru1 N2 C34 -12.3(2)
Ru1 P2 C1 C2 83.5(3)
C9 P2 C1 C2 -54.1(3)
C15 P2 C1 C2 -156.9(3)
P2 C1 C2 C3 -59.6(4)
P2 C1 C2 C5 178.1(3)
C1 C2 C3 C4 73.0(4)
C1 C2 C3 C8 -168.2(3)
C5 C2 C3 C4 -167.9(3)
C5 C2 C3 C8 -49.1(4)
C2 C3 C4 P1 -104.6(3)
C8 C3 C4 P1 134.4(3)
Ru1 P1 C4 C3 64.5(3)
C21 P1 C4 C3 -66.9(3)
C27 P1 C4 C3 -168.9(2)
C1 C2 C5 C6 179.5(4)
C3 C2 C5 C6 54.2(5)
C2 C5 C6 C7 -57.6(5)
C5 C6 C7 C8 55.9(5)
C2 C3 C8 C7 51.6(5)
C4 C3 C8 C7 174.2(3)
C6 C7 C8 C3 -55.1(5)
Ru1 P2 C9 C10 178.5(3)
Ru1 P2 C9 C14 -5.1(4)
C1 P2 C9 C10 -47.3(3)
C1 P2 C9 C14 129.2(3)
C15 P2 C9 C10 54.4(3)
C15 P2 C9 C14 -129.2(3)
P2 C9 C10 C11 178.8(4)
C14 C9 C10 C11 2.2(7)
C9 C10 C11 C12 -3.9(9)
C10 C11 C12 C13 2.2(10)
C11 C12 C13 C14 1.2(9)
C12 C13 C14 C9 -3.0(8)
P2 C9 C14 C13 -175.2(3)
C10 C9 C14 C13 1.3(6)
Ru1 P2 C15 C16 -103.8(3)
Ru1 P2 C15 C20 72.1(3)
C1 P2 C15 C16 131.6(3)
C1 P2 C15 C20 -52.4(3)
C9 P2 C15 C16 28.6(3)
C9 P2 C15 C20 -155.4(3)
P2 C15 C16 C17 175.9(3)
C20 C15 C16 C17 0.0(5)
C15 C16 C17 C18 0.5(6)
C16 C17 C18 C19 -1.2(6)
C17 C18 C19 C20 1.5(6)
C18 C19 C20 C15 -1.0(6)
P2 C15 C20 C19 -175.8(3)
C16 C15 C20 C19 0.3(5)
Ru1 P1 C21 C22 -9.6(3)
Ru1 P1 C21 C26 171.6(3)
C4 P1 C21 C22 122.7(3)
C4 P1 C21 C26 -56.1(3)
C27 P1 C21 C22 -133.1(3)
C27 P1 C21 C26 48.2(3)
P1 C21 C22 C23 -178.8(3)
C26 C21 C22 C23 -0.1(5)
C21 C22 C23 C24 -0.9(6)
C22 C23 C24 C25 2.1(6)
C23 C24 C25 C26 -2.2(7)
P1 C21 C26 C25 178.7(3)
C22 C21 C26 C25 -0.1(6)
C24 C25 C26 C21 1.2(7)
Ru1 P1 C27 C28 118.4(3)
Ru1 P1 C27 C32 -61.8(3)
C4 P1 C27 C28 -12.0(3)
C4 P1 C27 C32 167.8(3)
C21 P1 C27 C28 -115.0(3)
C21 P1 C27 C32 64.8(3)
P1 C27 C28 C29 178.7(3)
C32 C27 C28 C29 -1.2(5)
C27 C28 C29 C30 -1.3(6)
C28 C29 C30 C31 2.7(6)
C29 C30 C31 C32 -1.5(6)
C30 C31 C32 C27 -1.0(6)
P1 C27 C32 C31 -177.5(3)
C28 C27 C32 C31 2.4(5)
Ru1 N1 C33 C34 45.1(3)
Ru1 N1 C33 C35 172.3(2)
Ru1 N2 C34 C33 39.6(3)
Ru1 N2 C34 C41 165.7(2)
N1 C33 C34 N2 -55.0(3)
N1 C33 C34 C41 -178.9(3)
C35 C33 C34 N2 -179.2(3)
C35 C33 C34 C41 56.9(4)
N1 C33 C35 C36 73.8(4)
N1 C33 C35 C40 -106.2(4)
C34 C33 C35 C36 -164.0(3)
C34 C33 C35 C40 16.1(5)
C33 C35 C36 C37 -178.3(3)
C40 C35 C36 C37 1.7(5)
C35 C36 C37 C38 -2.5(6)
C36 C37 C38 C39 2.2(6)
C37 C38 C39 C40 -1.0(6)
C33 C35 C40 C39 179.4(3)
C36 C35 C40 C39 -0.5(5)
C38 C39 C40 C35 0.2(6)
N2 C34 C41 C42 83.7(4)
N2 C34 C41 C46 -94.2(4)
C33 C34 C41 C42 -155.1(3)
C33 C34 C41 C46 27.1(5)
C34 C41 C42 C43 -179.7(4)
C46 C41 C42 C43 -1.7(6)
C41 C42 C43 C44 -1.5(6)
C42 C43 C44 C45 3.0(7)
C43 C44 C45 C46 -1.2(7)
C44 C45 C46 C41 -2.2(7)
C34 C41 C46 C45 -178.6(4)
C42 C41 C46 C45 3.6(6)

loop_
_platon_squeeze_void_nr
_platon_squeeze_void_average_x
_platon_squeeze_void_average_y
_platon_squeeze_void_average_z
_platon_squeeze_void_volume
_platon_squeeze_void_count_electrons
1 0.025 -0.074 0.841 1864.1 22.4
